data_7711714
loop_
_publ_author_name
'Lin, Rong-Yan'
'Deng, Lan'
'An, Dong-Li'
'Zhou, Zhao-Hui'

_publ_section_title
;
 Binuclear, tetranuclear and hexadecanuclear thio-oxomolybdenum(V/IV)
 glycolates with selective adsorptions of gases.
;
_journal_issue 3
_journal_name_full 'Dalton transactions (Cambridge, England : 2003)'
_journal_page_first 562
_journal_page_last 571
_journal_paper_doi 10.1039/d2dt03324k
_journal_volume 52
_journal_year 2023
_chemical_formula_moiety 'C44 H50 Mo16 N24 Na2 O46'
_chemical_formula_sum 'C44 H50 Mo16 N24 Na2 O46'
_chemical_formula_weight 3232.10
_space_group_crystal_system monoclinic
_space_group_IT_number 15
_space_group_name_Hall '-C 2yc'
_space_group_name_H-M_alt 'C 1 2/c 1'
_atom_sites_solution_hydrogens mixed
_atom_sites_solution_primary iterative
_audit_creation_date 2022-06-02
_audit_creation_method
;
Olex2 1.3
(compiled 2020.06.28 svn.raecde09e for OlexSys, GUI svn.r6132)
;
_audit_update_record
;
2022-06-22 deposited with the CCDC.	2022-11-08 downloaded from the CCDC.
;
_cell_angle_alpha 90
_cell_angle_beta 121.411(2)
_cell_angle_gamma 90
_cell_formula_units_Z 4
_cell_length_a 43.6195(7)
_cell_length_b 13.79520(10)
_cell_length_c 20.6277(3)
_cell_measurement_reflns_used 14923
_cell_measurement_temperature 100.00(10)
_cell_measurement_theta_max 72.4490
_cell_measurement_theta_min 2.3750
_cell_volume 10593.5(3)
_computing_cell_refinement 'CrysAlisPro 1.171.41.110a (Rigaku OD, 2021)'
_computing_data_collection 'CrysAlisPro 1.171.41.110a (Rigaku OD, 2021)'
_computing_data_reduction 'CrysAlisPro 1.171.41.110a (Rigaku OD, 2021)'
_computing_molecular_graphics 'Olex2 1.3 (Dolomanov et al., 2009)'
_computing_publication_material 'Olex2 1.3 (Dolomanov et al., 2009)'
_computing_structure_refinement 'SHELXL 2018/3 (Sheldrick, 2015)'
_computing_structure_solution 'olex2.solve 1.3 (Bourhis et al., 2015)'
_diffrn_ambient_environment N~2~
_diffrn_ambient_temperature 100.00(10)
_diffrn_detector 'Hybrid Pixel Array Detector'
_diffrn_detector_area_resol_mean 10.0000
_diffrn_detector_type HyPix
_diffrn_measured_fraction_theta_full 0.988
_diffrn_measured_fraction_theta_max 0.952
_diffrn_measurement_details
;
List of Runs (angles in degrees, time in seconds):

  # Type    Start    End  Width  t~exp~   \w     \q     \k     \f   Frames
#--------------------------------------------------------------------------
  1  \w     -4.00  22.00   0.50    1.30    --    0.00  50.00 -39.00   52
  2  \w     29.00  71.00   0.50    1.30    --    0.00  50.00 -39.00   84
  3  \w   -169.00-122.00   0.50    6.00    --  -96.86 -50.00 174.00   94
  4  \w    -53.00 -25.00   0.50    6.00    --  -96.86  50.00 -39.00   56
  5  \w     85.00 152.00   0.50    6.00    --   96.86  50.00 -39.00  134
  6  \w     27.00  59.00   0.50    6.00    --   96.86 -50.00 174.00   64
  7  \w    -16.00  29.00   0.50    1.30    --    0.00 -99.00  60.00   90
  8  \w    -54.00  12.00   0.50    1.30    --    0.00 -50.00 174.00  132
  9  \w   -168.00 -85.00   0.50    6.00    --  -96.86 -57.00 120.00  166
 10  \w    -63.00 -28.00   0.50    6.00    --  -96.86  57.00 -90.00   70
 11  \w    -64.00 -26.00   0.50    6.00    --  -96.86  57.00  90.00   76
 12  \w    -62.00 -26.00   0.50    6.00    --  -96.86  57.00 150.00   72
 13  \w    -64.00 -39.00   0.50    6.00    --  -96.86  57.00   0.00   50
 14  \w    -64.00 -36.00   0.50    6.00    --  -96.86  57.00 120.00   56
 15  \w    -63.00 -26.00   0.50    6.00    --  -96.86  57.00  60.00   74
 16  \w     25.00  62.00   0.50    6.00    --   96.86 -99.00 150.00   74
 17  \w     30.00  60.00   0.50    6.00    --   96.86 -57.00 150.00   60
 18  \w    133.00 158.00   0.50    6.00    --   96.86  57.00-120.00   50
 19  \w     88.00 115.00   0.50    6.00    --   96.86 125.00-180.00   54
 20  \w    139.00 164.00   0.50    6.00    --   96.86 125.00-180.00   50
 21  \w     42.00  67.00   0.50    6.00    --   96.86 -57.00 120.00   50
 22  \w     37.00  64.00   0.50    6.00    --   96.86 -57.00-120.00   54
 23  \w     75.00 104.00   0.50    6.00    --   96.86 -99.00 150.00   58
 24  \w     25.00  70.00   0.50    6.00    --   96.86 -99.00  60.00   90
 25  \w     83.00 121.00   0.50    6.00    --   96.86  57.00-120.00   76
;
_diffrn_measurement_device 'four-circle diffractometer'
_diffrn_measurement_device_type 'XtaLAB Synergy R, DW system, HyPix'
_diffrn_measurement_method '\w scans'
_diffrn_orient_matrix_type 'CrysAlisPro convention (1999,Acta A55,543-557)'
_diffrn_orient_matrix_UB_11 -0.0373286000
_diffrn_orient_matrix_UB_12 0.0258446000
_diffrn_orient_matrix_UB_13 -0.0139645000
_diffrn_orient_matrix_UB_21 0.0177524000
_diffrn_orient_matrix_UB_22 0.0628161000
_diffrn_orient_matrix_UB_23 0.0723499000
_diffrn_orient_matrix_UB_31 -0.0017137000
_diffrn_orient_matrix_UB_32 0.0886525000
_diffrn_orient_matrix_UB_33 -0.0472264000
_diffrn_radiation_monochromator mirror
_diffrn_radiation_probe x-ray
_diffrn_radiation_type 'Cu K\a'
_diffrn_radiation_wavelength 1.54184
_diffrn_reflns_av_R_equivalents 0.0431
_diffrn_reflns_av_unetI/netI 0.0424
_diffrn_reflns_Laue_measured_fraction_full 0.988
_diffrn_reflns_Laue_measured_fraction_max 0.952
_diffrn_reflns_limit_h_max 53
_diffrn_reflns_limit_h_min -53
_diffrn_reflns_limit_k_max 17
_diffrn_reflns_limit_k_min -13
_diffrn_reflns_limit_l_max 25
_diffrn_reflns_limit_l_min -25
_diffrn_reflns_number 30981
_diffrn_reflns_point_group_measured_fraction_full 0.988
_diffrn_reflns_point_group_measured_fraction_max 0.952
_diffrn_reflns_theta_full 67.684
_diffrn_reflns_theta_max 73.073
_diffrn_reflns_theta_min 2.374
_diffrn_source 'Rotating-anode X-ray tube'
_diffrn_source_type 'Rigaku (Cu) X-ray Source'
_exptl_absorpt_coefficient_mu 15.783
_exptl_absorpt_correction_T_max 1.00000
_exptl_absorpt_correction_T_min 0.59787
_exptl_absorpt_correction_type multi-scan
_exptl_absorpt_process_details
;
CrysAlisPro 1.171.41.110a (Rigaku Oxford Diffraction, 2021)
Empirical absorption correction using spherical harmonics,
implemented in SCALE3 ABSPACK scaling algorithm.
;
_exptl_crystal_colour yellow
_exptl_crystal_colour_primary yellow
_exptl_crystal_density_diffrn 2.027
_exptl_crystal_description plate
_exptl_crystal_F_000 6176
_exptl_crystal_size_max 0.1
_exptl_crystal_size_mid 0.05
_exptl_crystal_size_min 0.03
_refine_diff_density_max 1.587
_refine_diff_density_min -0.918
_refine_diff_density_rms 0.177
_refine_ls_extinction_method none
_refine_ls_goodness_of_fit_ref 1.044
_refine_ls_hydrogen_treatment mixed
_refine_ls_matrix_type full
_refine_ls_number_parameters 598
_refine_ls_number_reflns 10101
_refine_ls_number_restraints 1
_refine_ls_restrained_S_all 1.044
_refine_ls_R_factor_all 0.0584
_refine_ls_R_factor_gt 0.0469
_refine_ls_shift/su_max 0.001
_refine_ls_shift/su_mean 0.000
_refine_ls_structure_factor_coef Fsqd
_refine_ls_weighting_details 'w=1/[\s^2^(Fo^2^)+(0.0893P)^2^+15.5338P] where P=(Fo^2^+2Fc^2^)/3'
_refine_ls_weighting_scheme calc
_refine_ls_wR_factor_gt 0.1243
_refine_ls_wR_factor_ref 0.1322
_reflns_Friedel_coverage 0.000
_reflns_number_gt 8156
_reflns_number_total 10101
_reflns_threshold_expression 'I > 2\s(I)'
_cod_data_source_file d2dt03324k2.cif
_cod_data_source_block 1_sq
_cod_depositor_comments 'Adding full bibliography for 7711711--7711714.cif.'
_cod_database_code 7711714
_shelx_shelxl_version_number 2018/3
_chemical_oxdiff_formula C44H50Mo16N24O44
_shelx_space_group_comment
;
The symmetry employed for this shelxl refinement is uniquely defined
by the following loop, which should always be used as a source of
symmetry information in preference to the above space-group names.
They are only intended as comments.
;
_shelx_estimated_absorpt_t_max 0.649
_shelx_estimated_absorpt_t_min 0.301
_reflns_odcompleteness_completeness 99.18
_reflns_odcompleteness_iscentric 1
_reflns_odcompleteness_theta 64.99
_olex2_refinement_description
;
1. Fixed Uiso
 At 1.2 times of:
  All C(H) groups, All C(H,H) groups, All N(H) groups, All O(H) groups
2. Restrained distances
 O16-H16
 0.87 with sigma of 0.01
3.a Secondary CH2 refined with riding coordinates:
 C3(H3A,H3B), C1(H1A,H1B)
3.b Aromatic/amide H refined with riding coordinates:
 N6(H6), N12(H12), C7(H7), C15(H15), C6(H6A), C14(H14), C16(H16A), C8(H8),
 C13(H13), C5(H5), C11(H11), C9(H9), C10(H10), C12(H12A), C17(H17), C22(H22),
 C18(H18), C19(H19), C21(H21), C20(H20)
;
_smtbx_masks_void_probe_radius 1.2
_smtbx_masks_void_truncation_radius 1.2
_platon_squeeze_void_probe_radius 1.20
_olex2_submission_special_instructions 'No special instructions were received'
_oxdiff_exptl_absorpt_empirical_details
;
Empirical correction (ABSPACK) includes:
- Absorption correction using spherical harmonics
- Frame scaling
;
_oxdiff_exptl_absorpt_empirical_full_max 1.663
_oxdiff_exptl_absorpt_empirical_full_min 0.704

loop_
_space_group_symop_operation_xyz
'x, y, z'
'-x, y, -z+1/2'
'x+1/2, y+1/2, z'
'-x+1/2, y+1/2, -z+1/2'
'-x, -y, -z'
'x, -y, z-1/2'
'-x+1/2, -y+1/2, -z'
'x+1/2, -y+1/2, z-1/2'

loop_
_atom_site_label
_atom_site_type_symbol
_atom_site_fract_x
_atom_site_fract_y
_atom_site_fract_z
_atom_site_U_iso_or_equiv
_atom_site_adp_type
_atom_site_occupancy
_atom_site_site_symmetry_order
_atom_site_calc_flag
_atom_site_refinement_flags_posn
_atom_site_refinement_flags_adp
_atom_site_refinement_flags_occupancy
_atom_site_disorder_assembly
_atom_site_disorder_group
Mo1 Mo 0.25789(2) 0.32139(3) 0.54862(3) 0.02736(12) Uani 1 1 d . . . . .
Mo2 Mo 0.28412(2) 0.31622(3) 0.46292(3) 0.02830(12) Uani 1 1 d . . . . .
Mo3 Mo 0.32421(2) 0.06003(4) 0.48073(3) 0.03144(13) Uani 1 1 d . . . . .
Mo6 Mo 0.35732(2) 0.33054(4) 0.67764(3) 0.03190(13) Uani 1 1 d . . . . .
Mo7 Mo 0.38621(2) 0.28683(4) 0.53150(3) 0.03515(14) Uani 1 1 d . . . . .
Mo5 Mo 0.37777(2) 0.15243(4) 0.69200(3) 0.03288(13) Uani 1 1 d . . . . .
Mo8 Mo 0.36289(2) 0.46180(4) 0.51685(3) 0.03577(14) Uani 1 1 d . . . . .
Mo4 Mo 0.39231(2) 0.02495(4) 0.54304(3) 0.03713(14) Uani 1 1 d . . . . .
O3 O 0.29042(11) 0.1754(3) 0.4585(2) 0.0306(9) Uani 1 1 d . . . . .
O2 O 0.30875(11) 0.3308(3) 0.5724(2) 0.0312(9) Uani 1 1 d . . . . .
O1 O 0.26906(11) 0.1751(3) 0.5685(2) 0.0296(9) Uani 1 1 d . . . . .
O5 O 0.36590(12) 0.1478(3) 0.5133(3) 0.0360(10) Uani 1 1 d . . . . .
O13 O 0.33659(12) 0.3390(3) 0.4846(2) 0.0327(9) Uani 1 1 d . . . . .
O16 O 0.33361(12) 0.0988(3) 0.5926(2) 0.0332(9) Uani 1 1 d D . . . .
H16 H 0.3131(10) 0.110(5) 0.589(4) 0.040 Uiso 1 1 d D U . . .
O20 O 0.36090(13) 0.4614(3) 0.6215(2) 0.0371(10) Uani 1 1 d . . . . .
O9 O 0.38086(12) 0.2593(3) 0.6318(2) 0.0371(10) Uani 1 1 d . . . . .
O8 O 0.34299(12) 0.2154(3) 0.7093(2) 0.0345(10) Uani 1 1 d . . . . .
O12 O 0.41084(13) 0.4048(4) 0.5849(3) 0.0420(11) Uani 1 1 d . . . . .
O6 O 0.31183(13) 0.0395(3) 0.3905(3) 0.0397(10) Uani 1 1 d . . . . .
O17 O 0.40390(12) 0.0525(3) 0.6578(3) 0.0381(10) Uani 1 1 d . . . . .
O4 O 0.35314(13) -0.0535(3) 0.5347(3) 0.0393(10) Uani 1 1 d . . . . .
O21 O 0.38280(14) 0.5978(4) 0.5688(3) 0.0478(12) Uani 1 1 d . . . . .
O10 O 0.41619(13) 0.1584(4) 0.7787(3) 0.0425(11) Uani 1 1 d . . . . .
N7 N 0.24917(14) 0.0208(4) 0.4542(3) 0.0312(11) Uani 1 1 d . . . . .
O18 O 0.42652(14) -0.0883(4) 0.6101(3) 0.0477(12) Uani 1 1 d . . . . .
O7 O 0.39636(14) -0.0101(4) 0.4702(3) 0.0464(12) Uani 1 1 d . . . . .
N3 N 0.27987(15) 0.4678(4) 0.4398(3) 0.0335(11) Uani 1 1 d . . . . .
O14 O 0.39022(13) 0.2837(4) 0.4540(3) 0.0429(11) Uani 1 1 d . . . . .
O11 O 0.39098(13) 0.3757(3) 0.7600(3) 0.0418(11) Uani 1 1 d . . . . .
O15 O 0.36706(13) 0.4969(4) 0.4435(3) 0.0440(11) Uani 1 1 d . . . . .
N2 N 0.31956(14) 0.3941(4) 0.7035(3) 0.0348(12) Uani 1 1 d . . . . .
N1 N 0.28483(15) 0.3604(4) 0.6687(3) 0.0316(11) Uani 1 1 d . . . . .
N8 N 0.28118(14) -0.0212(4) 0.4749(3) 0.0324(11) Uani 1 1 d . . . . .
N4 N 0.30972(15) 0.5243(4) 0.4646(3) 0.0347(12) Uani 1 1 d . . . . .
N10 N 0.43669(15) 0.2159(4) 0.5996(3) 0.0415(13) Uani 1 1 d . . . . .
N6 N 0.22603(16) 0.3339(4) 0.2873(3) 0.0350(12) Uani 1 1 d . . . . .
H6 H 0.208860 0.335281 0.297727 0.042 Uiso 1 1 calc R U . . .
N11 N 0.36297(16) 0.0178(4) 0.7295(3) 0.0386(12) Uani 1 1 d . . . . .
N9 N 0.43935(15) 0.1181(4) 0.5892(3) 0.0417(13) Uani 1 1 d . . . . .
N5 N 0.26129(16) 0.3173(4) 0.3396(3) 0.0345(12) Uani 1 1 d . . . . .
O19 O 0.46121(19) -0.1515(5) 0.7237(4) 0.0750(19) Uani 1 1 d . . . . .
O22 O 0.3915(3) 0.7031(5) 0.6566(4) 0.100(3) Uani 1 1 d . . . . .
N12 N 0.35404(19) -0.0643(4) 0.6886(4) 0.0527(16) Uani 1 1 d . . . . .
H12 H 0.353294 -0.071188 0.645413 0.063 Uiso 1 1 calc R U . . .
C7 C 0.27083(19) 0.3921(5) 0.7089(3) 0.0348(14) Uani 1 1 d . . . . .
H7 H 0.246818 0.381402 0.696264 0.042 Uiso 1 1 calc R U . . .
C15 C 0.24082(18) -0.1384(4) 0.4437(4) 0.0343(14) Uani 1 1 d . . . . .
H15 H 0.229794 -0.200377 0.434392 0.041 Uiso 1 1 calc R U . . .
C6 C 0.2967(2) 0.4432(5) 0.7719(4) 0.0413(16) Uani 1 1 d . . . . .
H6A H 0.294262 0.472005 0.810873 0.050 Uiso 1 1 calc R U . . .
C14 C 0.2249(2) -0.0488(4) 0.4343(4) 0.0349(14) Uani 1 1 d . . . . .
H14 H 0.200154 -0.038570 0.416224 0.042 Uiso 1 1 calc R U . . .
C16 C 0.27650(19) -0.1177(4) 0.4698(4) 0.0361(14) Uani 1 1 d . . . . .
H16A H 0.294761 -0.164412 0.482139 0.043 Uiso 1 1 calc R U . . .
C8 C 0.2505(2) 0.5238(5) 0.3972(4) 0.0367(14) Uani 1 1 d . . . . .
H8 H 0.226342 0.502369 0.373774 0.044 Uiso 1 1 calc R U . . .
C13 C 0.2209(2) 0.3474(5) 0.2194(4) 0.0446(17) Uani 1 1 d . . . . .
H13 H 0.198529 0.359365 0.174151 0.053 Uiso 1 1 calc R U . . .
C5 C 0.3264(2) 0.4426(5) 0.7654(4) 0.0403(15) Uani 1 1 d . . . . .
H5 H 0.348720 0.472615 0.800138 0.048 Uiso 1 1 calc R U . . .
C11 C 0.2783(2) 0.3222(5) 0.3023(4) 0.0378(15) Uani 1 1 d . . . . .
H11 H 0.303419 0.314081 0.324388 0.045 Uiso 1 1 calc R U . . .
C9 C 0.2611(2) 0.6169(5) 0.3930(4) 0.0417(16) Uani 1 1 d . . . . .
H9 H 0.246184 0.670800 0.366570 0.050 Uiso 1 1 calc R U . . .
C10 C 0.2981(2) 0.6139(5) 0.4358(4) 0.0377(14) Uani 1 1 d . . . . .
H10 H 0.313337 0.667522 0.443945 0.045 Uiso 1 1 calc R U . . .
C3 C 0.3730(2) 0.5461(5) 0.6665(4) 0.0426(16) Uani 1 1 d . . . . .
H3A H 0.394301 0.530330 0.716739 0.051 Uiso 1 1 calc R U . . .
H3B H 0.353948 0.570577 0.674540 0.051 Uiso 1 1 calc R U . . .
C2 C 0.4413(2) -0.0867(5) 0.6824(5) 0.0483(18) Uani 1 1 d . . . . .
C12 C 0.2538(2) 0.3412(5) 0.2253(4) 0.0470(18) Uani 1 1 d . . . . .
H12A H 0.258749 0.348195 0.185819 0.056 Uiso 1 1 calc R U . . .
C1 C 0.4328(2) -0.0024(6) 0.7154(4) 0.0514(19) Uani 1 1 d . . . . .
H1A H 0.426385 -0.025840 0.752176 0.062 Uiso 1 1 calc R U . . .
H1B H 0.454287 0.039513 0.743091 0.062 Uiso 1 1 calc R U . . .
C17 C 0.4742(2) 0.0972(6) 0.6228(5) 0.0508(19) Uani 1 1 d . . . . .
H17 H 0.483469 0.034635 0.623677 0.061 Uiso 1 1 calc R U . . .
C22 C 0.3622(2) 0.0000(6) 0.7915(4) 0.0504(19) Uani 1 1 d . . . . .
H22 H 0.368363 0.044439 0.831720 0.061 Uiso 1 1 calc R U . . .
C18 C 0.4950(2) 0.1788(6) 0.6563(6) 0.062(2) Uani 1 1 d . . . . .
H18 H 0.520464 0.183687 0.684661 0.074 Uiso 1 1 calc R U . . .
C19 C 0.4701(2) 0.2513(6) 0.6388(5) 0.0525(19) Uani 1 1 d . . . . .
H19 H 0.475830 0.317450 0.652679 0.063 Uiso 1 1 calc R U . . .
C4 C 0.3826(3) 0.6220(6) 0.6296(5) 0.060(2) Uani 1 1 d . . . . .
C21 C 0.3507(4) -0.0957(8) 0.7878(7) 0.089(4) Uani 1 1 d . . . . .
H21 H 0.346717 -0.127198 0.823772 0.107 Uiso 1 1 calc R U . . .
C20 C 0.3463(3) -0.1351(7) 0.7234(7) 0.076(3) Uani 1 1 d . . . . .
H20 H 0.339277 -0.199666 0.706052 0.092 Uiso 1 1 calc R U . . .
Na1 Na 0.3625(2) 0.7736(5) 0.4786(5) 0.147(3) Uani 1 1 d . . . . .
O1W O 0.3809(4) 0.7789(11) 0.3742(6) 0.161(5) Uani 1 1 d . . . . .

loop_
_atom_site_aniso_label
_atom_site_aniso_U_11
_atom_site_aniso_U_22
_atom_site_aniso_U_33
_atom_site_aniso_U_23
_atom_site_aniso_U_13
_atom_site_aniso_U_12
Mo1 0.0323(2) 0.0237(2) 0.0231(2) -0.00077(17) 0.01237(19) -0.00020(18)
Mo2 0.0329(3) 0.0251(2) 0.0236(2) 0.00029(18) 0.01247(19) 0.00017(18)
Mo3 0.0337(3) 0.0285(2) 0.0299(3) -0.00113(19) 0.0150(2) 0.00175(19)
Mo6 0.0328(3) 0.0327(3) 0.0256(2) -0.00135(19) 0.0119(2) -0.0034(2)
Mo7 0.0331(3) 0.0369(3) 0.0337(3) 0.0017(2) 0.0162(2) -0.0017(2)
Mo5 0.0318(3) 0.0348(3) 0.0266(3) 0.0025(2) 0.0114(2) 0.0003(2)
Mo8 0.0382(3) 0.0336(3) 0.0337(3) 0.0008(2) 0.0175(2) -0.0054(2)
Mo4 0.0346(3) 0.0372(3) 0.0379(3) 0.0002(2) 0.0176(2) 0.0040(2)
O3 0.031(2) 0.029(2) 0.032(2) 0.0038(17) 0.0167(18) 0.0027(17)
O2 0.033(2) 0.030(2) 0.028(2) -0.0028(17) 0.0142(18) -0.0040(17)
O1 0.034(2) 0.0247(19) 0.024(2) -0.0026(16) 0.0110(17) -0.0038(16)
O5 0.034(2) 0.032(2) 0.036(2) 0.0029(18) 0.0144(19) 0.0014(18)
O13 0.036(2) 0.028(2) 0.031(2) -0.0031(17) 0.0152(19) -0.0030(18)
O16 0.030(2) 0.032(2) 0.031(2) 0.0011(18) 0.0114(18) -0.0021(18)
O20 0.042(2) 0.035(2) 0.033(2) -0.0017(19) 0.018(2) -0.0051(19)
O9 0.034(2) 0.036(2) 0.034(2) -0.0009(19) 0.0125(19) -0.0028(19)
O8 0.042(2) 0.032(2) 0.026(2) 0.0021(17) 0.0149(19) 0.0000(19)
O12 0.038(3) 0.047(3) 0.036(2) 0.002(2) 0.017(2) -0.008(2)
O6 0.044(3) 0.039(2) 0.035(2) -0.0025(19) 0.020(2) -0.002(2)
O17 0.033(2) 0.040(2) 0.038(2) 0.003(2) 0.016(2) 0.0061(19)
O4 0.039(2) 0.032(2) 0.041(3) 0.0002(19) 0.016(2) 0.0033(19)
O21 0.052(3) 0.040(3) 0.045(3) -0.002(2) 0.021(2) -0.014(2)
O10 0.037(2) 0.051(3) 0.037(3) 0.004(2) 0.017(2) -0.001(2)
N7 0.034(3) 0.030(3) 0.029(3) 0.001(2) 0.016(2) 0.002(2)
O18 0.042(3) 0.044(3) 0.053(3) -0.002(2) 0.022(2) 0.007(2)
O7 0.043(3) 0.049(3) 0.045(3) -0.002(2) 0.021(2) 0.003(2)
N3 0.044(3) 0.029(3) 0.024(2) -0.001(2) 0.015(2) 0.000(2)
O14 0.043(3) 0.046(3) 0.038(2) 0.003(2) 0.020(2) 0.002(2)
O11 0.040(3) 0.044(3) 0.035(2) -0.001(2) 0.015(2) -0.010(2)
O15 0.045(3) 0.045(3) 0.041(3) 0.012(2) 0.022(2) 0.001(2)
N2 0.034(3) 0.043(3) 0.023(2) -0.003(2) 0.012(2) -0.001(2)
N1 0.037(3) 0.031(3) 0.027(3) -0.001(2) 0.017(2) -0.001(2)
N8 0.031(3) 0.030(3) 0.030(3) -0.004(2) 0.011(2) 0.001(2)
N4 0.041(3) 0.030(3) 0.031(3) 0.000(2) 0.017(2) -0.008(2)
N10 0.030(3) 0.044(3) 0.048(3) -0.004(3) 0.019(3) -0.004(2)
N6 0.042(3) 0.031(3) 0.028(3) 0.002(2) 0.015(2) 0.001(2)
N11 0.044(3) 0.034(3) 0.037(3) 0.003(2) 0.021(3) 0.002(2)
N9 0.029(3) 0.048(3) 0.042(3) 0.004(3) 0.014(2) 0.002(2)
N5 0.045(3) 0.029(3) 0.032(3) 0.002(2) 0.022(2) 0.004(2)
O19 0.070(4) 0.073(4) 0.073(4) 0.019(3) 0.031(4) 0.029(3)
O22 0.180(9) 0.054(4) 0.091(5) -0.030(4) 0.088(6) -0.057(5)
N12 0.056(4) 0.039(3) 0.056(4) -0.002(3) 0.025(3) 0.000(3)
C7 0.043(3) 0.031(3) 0.026(3) 0.000(2) 0.015(3) -0.001(3)
C15 0.042(4) 0.024(3) 0.036(3) -0.004(2) 0.020(3) 0.001(3)
C6 0.056(4) 0.037(3) 0.032(3) -0.003(3) 0.024(3) 0.003(3)
C14 0.050(4) 0.023(3) 0.034(3) -0.005(2) 0.024(3) -0.005(3)
C16 0.045(4) 0.026(3) 0.038(3) -0.003(3) 0.022(3) 0.001(3)
C8 0.047(4) 0.032(3) 0.029(3) -0.002(3) 0.018(3) 0.004(3)
C13 0.059(5) 0.038(4) 0.029(3) 0.000(3) 0.018(3) -0.008(3)
C5 0.048(4) 0.035(3) 0.032(3) -0.009(3) 0.017(3) -0.007(3)
C11 0.049(4) 0.030(3) 0.036(3) -0.004(3) 0.023(3) -0.009(3)
C9 0.058(4) 0.029(3) 0.044(4) 0.007(3) 0.031(3) 0.009(3)
C10 0.053(4) 0.024(3) 0.042(4) 0.003(3) 0.029(3) 0.001(3)
C3 0.049(4) 0.037(4) 0.037(4) -0.007(3) 0.019(3) -0.008(3)
C2 0.042(4) 0.044(4) 0.050(4) 0.008(3) 0.018(3) 0.009(3)
C12 0.071(5) 0.043(4) 0.031(3) -0.003(3) 0.029(4) -0.010(4)
C1 0.041(4) 0.059(5) 0.045(4) 0.008(4) 0.015(3) 0.004(3)
C17 0.039(4) 0.047(4) 0.063(5) 0.010(4) 0.024(4) 0.003(3)
C22 0.076(6) 0.043(4) 0.033(4) 0.005(3) 0.029(4) 0.002(4)
C18 0.034(4) 0.058(5) 0.078(6) 0.010(4) 0.019(4) 0.006(3)
C19 0.038(4) 0.056(5) 0.056(5) -0.001(4) 0.019(3) -0.005(3)
C4 0.079(6) 0.046(4) 0.049(5) -0.008(4) 0.029(4) -0.022(4)
C21 0.126(11) 0.073(7) 0.096(8) 0.030(6) 0.077(8) 0.006(7)
C20 0.083(7) 0.041(5) 0.102(8) 0.013(5) 0.046(6) 0.002(5)
Na1 0.219(8) 0.091(4) 0.179(7) -0.004(4) 0.137(6) -0.008(4)
O1W 0.172(11) 0.253(15) 0.090(7) -0.056(8) 0.090(7) -0.088(11)

loop_
_atom_type_symbol
_atom_type_description
_atom_type_scat_dispersion_real
_atom_type_scat_dispersion_imag
_atom_type_scat_source
C C 0.0181 0.0091 'International Tables Vol C Tables 4.2.6.8 and 6.1.1.4'
H H 0.0000 0.0000 'International Tables Vol C Tables 4.2.6.8 and 6.1.1.4'
Mo Mo -0.0483 2.7339 'International Tables Vol C Tables 4.2.6.8 and 6.1.1.4'
N N 0.0311 0.0180 'International Tables Vol C Tables 4.2.6.8 and 6.1.1.4'
Na Na 0.1353 0.1239 'International Tables Vol C Tables 4.2.6.8 and 6.1.1.4'
O O 0.0492 0.0322 'International Tables Vol C Tables 4.2.6.8 and 6.1.1.4'

loop_
_geom_angle_atom_site_label_1
_geom_angle_atom_site_label_2
_geom_angle_atom_site_label_3
_geom_angle
_geom_angle_site_symmetry_1
_geom_angle_site_symmetry_3
_geom_angle_publ_flag
Mo2 Mo1 Mo1 58.99(2) 7_556 7_556 ?
Mo2 Mo1 Mo1 59.10(2) . 7_556 ?
Mo2 Mo1 Mo2 118.09(2) . 7_556 ?
O3 Mo1 Mo1 96.41(12) 7_556 7_556 ?
O3 Mo1 Mo2 49.14(12) 7_556 7_556 ?
O3 Mo1 Mo2 140.35(12) 7_556 . ?
O3 Mo1 O1 88.79(17) 7_556 7_556 ?
O3 Mo1 O1 99.41(17) 7_556 . ?
O3 Mo1 N7 81.42(18) 7_556 7_556 ?
O3 Mo1 N1 90.07(19) 7_556 . ?
O2 Mo1 Mo1 92.94(12) . 7_556 ?
O2 Mo1 Mo2 48.44(12) . . ?
O2 Mo1 Mo2 135.66(12) . 7_556 ?
O2 Mo1 O3 170.15(17) . 7_556 ?
O2 Mo1 O1 99.58(17) . 7_556 ?
O2 Mo1 O1 84.20(17) . . ?
O2 Mo1 N7 93.67(18) . 7_556 ?
O2 Mo1 N1 80.46(19) . . ?
O1 Mo1 Mo1 50.36(11) . 7_556 ?
O1 Mo1 Mo1 50.43(11) 7_556 7_556 ?
O1 Mo1 Mo2 88.06(12) . . ?
O1 Mo1 Mo2 88.02(11) 7_556 7_556 ?
O1 Mo1 Mo2 51.60(13) 7_556 . ?
O1 Mo1 Mo2 51.53(12) . 7_556 ?
O1 Mo1 O1 100.79(14) 7_556 . ?
O1 Mo1 N7 87.68(17) 7_556 7_556 ?
O1 Mo1 N7 171.49(17) . 7_556 ?
O1 Mo1 N1 164.37(17) 7_556 . ?
O1 Mo1 N1 94.77(17) . . ?
N7 Mo1 Mo1 138.10(13) 7_556 7_556 ?
N7 Mo1 Mo2 130.44(14) 7_556 7_556 ?
N7 Mo1 Mo2 96.70(14) 7_556 . ?
N1 Mo1 Mo1 145.11(14) . 7_556 ?
N1 Mo1 Mo2 128.32(15) . . ?
N1 Mo1 Mo2 102.95(14) . 7_556 ?
N1 Mo1 N7 76.74(19) . 7_556 ?
Mo1 Mo2 Mo1 61.91(2) . 7_556 ?
O3 Mo2 Mo1 100.56(13) . . ?
O3 Mo2 Mo1 51.37(13) . 7_556 ?
O3 Mo2 O1 101.78(17) . 7_556 ?
O3 Mo2 O13 89.67(17) . . ?
O3 Mo2 N3 162.67(19) . . ?
O3 Mo2 N5 86.73(18) . . ?
O2 Mo2 Mo1 96.92(13) . 7_556 ?
O2 Mo2 Mo1 50.87(13) . . ?
O2 Mo2 O3 98.66(17) . . ?
O2 Mo2 O1 102.13(17) . 7_556 ?
O2 Mo2 O13 81.75(17) . . ?
O2 Mo2 N3 95.14(18) . . ?
O2 Mo2 N5 171.5(2) . . ?
O1 Mo2 Mo1 51.74(11) 7_556 7_556 ?
O1 Mo2 Mo1 51.74(11) 7_556 . ?
O1 Mo2 O13 167.09(16) 7_556 . ?
O1 Mo2 N3 85.41(19) 7_556 . ?
O1 Mo2 N5 83.01(19) 7_556 . ?
O13 Mo2 Mo1 140.59(11) . 7_556 ?
O13 Mo2 Mo1 132.39(12) . . ?
O13 Mo2 N3 82.0(2) . . ?
O13 Mo2 N5 91.81(19) . . ?
N3 Mo2 Mo1 96.28(15) . . ?
N3 Mo2 Mo1 137.02(16) . 7_556 ?
N3 Mo2 N5 78.45(19) . . ?
N5 Mo2 Mo1 134.74(16) . . ?
N5 Mo2 Mo1 91.54(15) . 7_556 ?
O3 Mo3 Mo4 139.37(12) . . ?
O3 Mo3 O16 76.37(16) . . ?
O3 Mo3 N8 83.49(18) . . ?
O5 Mo3 Mo4 48.45(13) . . ?
O5 Mo3 O3 91.53(18) . . ?
O5 Mo3 O16 81.90(18) . . ?
O5 Mo3 N8 164.03(19) . . ?
O16 Mo3 Mo4 89.22(12) . . ?
O6 Mo3 Mo4 98.17(17) . . ?
O6 Mo3 O3 96.0(2) . . ?
O6 Mo3 O5 100.8(2) . . ?
O6 Mo3 O16 172.1(2) . . ?
O6 Mo3 O4 103.7(2) . . ?
O6 Mo3 N8 94.8(2) . . ?
O4 Mo3 Mo4 48.38(14) . . ?
O4 Mo3 O3 157.54(19) . . ?
O4 Mo3 O5 95.20(19) . . ?
O4 Mo3 O16 83.39(18) . . ?
O4 Mo3 N8 84.2(2) . . ?
N8 Mo3 Mo4 132.55(14) . . ?
N8 Mo3 O16 82.18(18) . . ?
O2 Mo6 Mo5 102.88(11) . . ?
O2 Mo6 O20 76.33(16) . . ?
O2 Mo6 N2 76.52(18) . . ?
O20 Mo6 Mo5 136.84(13) . . ?
O9 Mo6 Mo5 49.28(13) . . ?
O9 Mo6 O2 90.12(17) . . ?
O9 Mo6 O20 87.67(18) . . ?
O9 Mo6 N2 165.69(19) . . ?
O8 Mo6 Mo5 48.23(14) . . ?
O8 Mo6 O2 91.20(17) . . ?
O8 Mo6 O20 167.21(18) . . ?
O8 Mo6 O9 95.28(19) . . ?
O8 Mo6 N2 80.1(2) . . ?
O11 Mo6 Mo5 99.75(17) . . ?
O11 Mo6 O2 157.3(2) . . ?
O11 Mo6 O20 87.9(2) . . ?
O11 Mo6 O9 105.6(2) . . ?
O11 Mo6 O8 103.2(2) . . ?
O11 Mo6 N2 88.7(2) . . ?
N2 Mo6 Mo5 128.32(15) . . ?
N2 Mo6 O20 94.00(19) . . ?
O5 Mo7 Mo8 138.06(13) . . ?
O5 Mo7 O9 76.58(17) . . ?
O5 Mo7 N10 83.8(2) . . ?
O13 Mo7 Mo8 48.76(12) . . ?
O13 Mo7 O5 89.55(18) . . ?
O13 Mo7 O9 84.21(17) . . ?
O13 Mo7 N10 166.8(2) . . ?
O9 Mo7 Mo8 92.45(12) . . ?
O12 Mo7 Mo8 49.47(15) . . ?
O12 Mo7 O5 159.87(18) . . ?
O12 Mo7 O13 96.48(19) . . ?
O12 Mo7 O9 84.92(18) . . ?
O12 Mo7 N10 86.3(2) . . ?
O14 Mo7 Mo8 98.13(17) . . ?
O14 Mo7 O5 92.9(2) . . ?
O14 Mo7 O13 99.9(2) . . ?
O14 Mo7 O9 168.8(2) . . ?
O14 Mo7 O12 104.9(2) . . ?
O14 Mo7 N10 91.8(2) . . ?
N10 Mo7 Mo8 135.71(16) . . ?
N10 Mo7 O9 83.2(2) . . ?
O16 Mo5 Mo6 97.94(12) . . ?
O16 Mo5 O17 79.90(18) . . ?
O16 Mo5 N11 76.08(19) . . ?
O9 Mo5 Mo6 49.44(14) . . ?
O9 Mo5 O16 88.71(17) . . ?
O9 Mo5 O17 92.96(19) . . ?
O9 Mo5 N11 164.7(2) . . ?
O8 Mo5 Mo6 48.39(13) . . ?
O8 Mo5 O16 85.92(18) . . ?
O8 Mo5 O9 95.60(19) . . ?
O8 Mo5 O17 163.25(19) . . ?
O8 Mo5 N11 85.0(2) . . ?
O17 Mo5 Mo6 142.38(13) . . ?
O17 Mo5 N11 82.9(2) . . ?
O10 Mo5 Mo6 99.62(17) . . ?
O10 Mo5 O16 162.0(2) . . ?
O10 Mo5 O9 105.8(2) . . ?
O10 Mo5 O8 102.8(2) . . ?
O10 Mo5 O17 88.6(2) . . ?
O10 Mo5 N11 88.9(2) . . ?
N11 Mo5 Mo6 133.42(15) . . ?
O13 Mo8 Mo7 49.79(13) . . ?
O13 Mo8 O20 90.88(17) . . ?
O13 Mo8 O12 96.45(19) . . ?
O13 Mo8 O21 162.7(2) . . ?
O13 Mo8 N4 83.65(19) . . ?
O20 Mo8 Mo7 95.60(12) . . ?
O12 Mo8 Mo7 48.41(14) . . ?
O12 Mo8 O20 82.59(19) . . ?
O12 Mo8 O21 89.4(2) . . ?
O12 Mo8 N4 167.4(2) . . ?
O21 Mo8 Mo7 137.80(15) . . ?
O21 Mo8 O20 73.75(18) . . ?
O21 Mo8 N4 87.1(2) . . ?
O15 Mo8 Mo7 98.82(18) . . ?
O15 Mo8 O13 105.2(2) . . ?
O15 Mo8 O20 163.1(2) . . ?
O15 Mo8 O12 100.5(2) . . ?
O15 Mo8 O21 89.6(2) . . ?
O15 Mo8 N4 91.6(2) . . ?
N4 Mo8 Mo7 133.42(14) . . ?
N4 Mo8 O20 84.80(19) . . ?
Mo3 Mo4 Na1 84.25(14) . 1_545 ?
O5 Mo4 Mo3 49.39(13) . . ?
O5 Mo4 O17 87.42(18) . . ?
O5 Mo4 O18 161.34(19) . . ?
O5 Mo4 N9 83.8(2) . . ?
O5 Mo4 Na1 131.26(19) . 1_545 ?
O17 Mo4 Mo3 93.62(12) . . ?
O17 Mo4 Na1 113.12(17) . 1_545 ?
O4 Mo4 Mo3 48.44(13) . . ?
O4 Mo4 O5 96.16(19) . . ?
O4 Mo4 O17 83.64(19) . . ?
O4 Mo4 O18 86.2(2) . . ?
O4 Mo4 N9 161.5(2) . . ?
O4 Mo4 Na1 47.27(18) . 1_545 ?
O18 Mo4 Mo3 134.47(15) . . ?
O18 Mo4 O17 74.42(18) . . ?
O18 Mo4 N9 88.1(2) . . ?
O18 Mo4 Na1 62.4(2) . 1_545 ?
O7 Mo4 Mo3 103.79(17) . . ?
O7 Mo4 O5 106.8(2) . . ?
O7 Mo4 O17 162.2(2) . . ?
O7 Mo4 O4 104.9(2) . . ?
O7 Mo4 O18 90.3(2) . . ?
O7 Mo4 N9 92.7(2) . . ?
O7 Mo4 Na1 65.7(2) . 1_545 ?
N9 Mo4 Mo3 133.01(16) . . ?
N9 Mo4 O17 77.9(2) . . ?
N9 Mo4 Na1 141.8(2) . 1_545 ?
Mo1 O3 Mo3 129.0(2) 7_556 . ?
Mo2 O3 Mo1 79.49(15) . 7_556 ?
Mo2 O3 Mo3 148.8(2) . . ?
Mo1 O2 Mo6 130.0(2) . . ?
Mo2 O2 Mo1 80.69(16) . . ?
Mo2 O2 Mo6 148.4(2) . . ?
Mo1 O1 Mo1 79.21(14) 7_556 . ?
Mo2 O1 Mo1 76.73(15) 7_556 . ?
Mo2 O1 Mo1 76.66(14) 7_556 7_556 ?
Mo3 O5 Mo7 149.1(2) . . ?
Mo4 O5 Mo3 82.16(17) . . ?
Mo4 O5 Mo7 128.3(2) . . ?
Mo7 O13 Mo2 146.4(2) . . ?
Mo8 O13 Mo2 125.3(2) . . ?
Mo8 O13 Mo7 81.45(17) . . ?
Mo3 O16 H16 109(5) . . ?
Mo5 O16 Mo3 133.8(2) . . ?
Mo5 O16 H16 114(5) . . ?
Mo6 O20 Mo8 124.6(2) . . ?
C3 O20 Mo6 116.0(4) . . ?
C3 O20 Mo8 116.7(4) . . ?
Mo6 O9 Mo7 133.5(2) . . ?
Mo5 O9 Mo6 81.28(18) . . ?
Mo5 O9 Mo7 141.6(2) . . ?
Mo5 O8 Mo6 83.38(18) . . ?
Mo7 O12 Mo8 82.13(18) . . ?
Mo5 O17 Mo4 127.6(2) . . ?
C1 O17 Mo5 117.6(4) . . ?
C1 O17 Mo4 114.7(4) . . ?
Mo3 O4 Na1 130.0(3) . 1_545 ?
Mo4 O4 Mo3 83.19(18) . . ?
Mo4 O4 Na1 101.6(3) . 1_545 ?
Mo8 O21 Na1 120.7(3) . . ?
C4 O21 Mo8 120.7(5) . . ?
C4 O21 Na1 104.5(5) . . ?
N8 N7 Mo1 122.6(4) . 7_556 ?
C14 N7 Mo1 129.1(4) . 7_556 ?
C14 N7 N8 108.2(5) . . ?
C2 O18 Mo4 120.6(5) . . ?
N4 N3 Mo2 121.3(4) . . ?
C8 N3 Mo2 130.3(5) . . ?
C8 N3 N4 108.2(5) . . ?
N1 N2 Mo6 120.4(4) . . ?
C5 N2 Mo6 128.4(5) . . ?
C5 N2 N1 107.9(6) . . ?
N2 N1 Mo1 118.1(4) . . ?
C7 N1 Mo1 129.4(4) . . ?
C7 N1 N2 107.5(5) . . ?
N7 N8 Mo3 121.6(4) . . ?
C16 N8 Mo3 128.2(5) . . ?
C16 N8 N7 108.0(5) . . ?
N3 N4 Mo8 121.6(4) . . ?
C10 N4 Mo8 130.0(5) . . ?
C10 N4 N3 106.9(5) . . ?
N9 N10 Mo7 119.2(4) . . ?
C19 N10 Mo7 131.0(5) . . ?
C19 N10 N9 107.3(6) . . ?
N5 N6 H6 124.4 . . ?
C13 N6 H6 124.4 . . ?
C13 N6 N5 111.2(6) . . ?
N12 N11 Mo5 121.8(5) . . ?
C22 N11 Mo5 130.4(5) . . ?
C22 N11 N12 107.8(6) . . ?
N10 N9 Mo4 120.6(4) . . ?
C17 N9 Mo4 131.3(5) . . ?
C17 N9 N10 107.2(6) . . ?
N6 N5 Mo2 124.2(4) . . ?
C11 N5 Mo2 128.5(5) . . ?
C11 N5 N6 106.0(5) . . ?
N11 N12 H12 124.9 . . ?
N11 N12 C20 110.3(8) . . ?
C20 N12 H12 124.9 . . ?
N1 C7 H7 125.1 . . ?
N1 C7 C6 109.7(6) . . ?
C6 C7 H7 125.1 . . ?
C14 C15 H15 127.7 . . ?
C14 C15 C16 104.6(6) . . ?
C16 C15 H15 127.7 . . ?
C7 C6 H6A 127.7 . . ?
C5 C6 C7 104.7(6) . . ?
C5 C6 H6A 127.7 . . ?
N7 C14 C15 110.0(6) . . ?
N7 C14 H14 125.0 . . ?
C15 C14 H14 125.0 . . ?
N8 C16 C15 109.2(6) . . ?
N8 C16 H16A 125.4 . . ?
C15 C16 H16A 125.4 . . ?
N3 C8 H8 125.1 . . ?
N3 C8 C9 109.7(6) . . ?
C9 C8 H8 125.1 . . ?
N6 C13 H13 126.0 . . ?
N6 C13 C12 107.9(7) . . ?
C12 C13 H13 126.0 . . ?
N2 C5 C6 110.1(6) . . ?
N2 C5 H5 124.9 . . ?
C6 C5 H5 124.9 . . ?
N5 C11 H11 125.0 . . ?
N5 C11 C12 110.1(7) . . ?
C12 C11 H11 125.0 . . ?
C8 C9 H9 127.8 . . ?
C10 C9 C8 104.4(6) . . ?
C10 C9 H9 127.8 . . ?
N4 C10 C9 110.8(6) . . ?
N4 C10 H10 124.6 . . ?
C9 C10 H10 124.6 . . ?
O20 C3 H3A 109.4 . . ?
O20 C3 H3B 109.4 . . ?
O20 C3 C4 111.0(6) . . ?
H3A C3 H3B 108.0 . . ?
C4 C3 H3A 109.4 . . ?
C4 C3 H3B 109.4 . . ?
O18 C2 C1 116.8(6) . . ?
O19 C2 O18 122.8(8) . . ?
O19 C2 C1 120.4(8) . . ?
C13 C12 C11 104.8(6) . . ?
C13 C12 H12A 127.6 . . ?
C11 C12 H12A 127.6 . . ?
O17 C1 C2 111.0(6) . . ?
O17 C1 H1A 109.4 . . ?
O17 C1 H1B 109.4 . . ?
C2 C1 H1A 109.4 . . ?
C2 C1 H1B 109.4 . . ?
H1A C1 H1B 108.0 . . ?
N9 C17 H17 124.5 . . ?
N9 C17 C18 111.0(7) . . ?
C18 C17 H17 124.5 . . ?
N11 C22 H22 125.9 . . ?
N11 C22 C21 108.2(8) . . ?
C21 C22 H22 125.9 . . ?
C17 C18 H18 128.2 . . ?
C19 C18 C17 103.6(7) . . ?
C19 C18 H18 128.2 . . ?
N10 C19 C18 110.8(7) . . ?
N10 C19 H19 124.6 . . ?
C18 C19 H19 124.6 . . ?
O21 C4 C3 117.3(7) . . ?
O22 C4 O21 121.0(8) . . ?
O22 C4 C3 121.6(8) . . ?
C22 C21 H21 126.4 . . ?
C20 C21 C22 107.1(9) . . ?
C20 C21 H21 126.4 . . ?
N12 C20 C21 106.6(9) . . ?
N12 C20 H20 126.7 . . ?
C21 C20 H20 126.7 . . ?
O4 Na1 Mo4 31.15(13) 1_565 1_565 ?
O4 Na1 O21 120.9(3) 1_565 . ?
O21 Na1 Mo4 128.4(3) . 1_565 ?
O1W Na1 Mo4 93.9(3) . 1_565 ?
O1W Na1 O4 119.1(4) . 1_565 ?
O1W Na1 O21 115.0(4) . . ?

loop_
_geom_bond_atom_site_label_1
_geom_bond_atom_site_label_2
_geom_bond_distance
_geom_bond_site_symmetry_2
_geom_bond_publ_flag
Mo1 Mo1 2.6340(9) 7_556 ?
Mo1 Mo2 2.5588(7) . ?
Mo1 Mo2 2.5620(7) 7_556 ?
Mo1 O3 2.035(4) 7_556 ?
Mo1 O2 2.011(4) . ?
Mo1 O1 2.065(4) 7_556 ?
Mo1 O1 2.067(4) . ?
Mo1 N7 2.195(5) 7_556 ?
Mo1 N1 2.184(5) . ?
Mo2 O3 1.971(4) . ?
Mo2 O2 1.940(4) . ?
Mo2 O1 2.061(4) 7_556 ?
Mo2 O13 2.114(5) . ?
Mo2 N3 2.132(5) . ?
Mo2 N5 2.196(5) . ?
Mo3 Mo4 2.5944(7) . ?
Mo3 O3 2.052(4) . ?
Mo3 O5 1.988(5) . ?
Mo3 O16 2.190(4) . ?
Mo3 O6 1.670(5) . ?
Mo3 O4 1.955(4) . ?
Mo3 N8 2.135(6) . ?
Mo6 Mo5 2.5778(7) . ?
Mo6 O2 2.100(4) . ?
Mo6 O20 2.195(4) . ?
Mo6 O9 1.981(5) . ?
Mo6 O8 1.940(4) . ?
Mo6 O11 1.682(5) . ?
Mo6 N2 2.164(6) . ?
Mo7 Mo8 2.5753(8) . ?
Mo7 O5 2.063(4) . ?
Mo7 O13 1.989(5) . ?
Mo7 O9 2.232(5) . ?
Mo7 O12 1.944(5) . ?
Mo7 O14 1.697(5) . ?
Mo7 N10 2.134(6) . ?
Mo5 O16 2.084(4) . ?
Mo5 O9 1.976(5) . ?
Mo5 O8 1.935(5) . ?
Mo5 O17 2.129(5) . ?
Mo5 O10 1.700(5) . ?
Mo5 N11 2.232(6) . ?
Mo8 O13 1.958(4) . ?
Mo8 O20 2.205(5) . ?
Mo8 O12 1.976(5) . ?
Mo8 O21 2.110(5) . ?
Mo8 O15 1.686(5) . ?
Mo8 N4 2.163(6) . ?
Mo4 O5 1.960(4) . ?
Mo4 O17 2.182(5) . ?
Mo4 O4 1.953(5) . ?
Mo4 O18 2.105(5) . ?
Mo4 O7 1.674(5) . ?
Mo4 N9 2.175(6) . ?
Mo4 Na1 3.699(7) 1_545 ?
O16 H16 0.867(10) . ?
O20 C3 1.412(8) . ?
O17 C1 1.418(8) . ?
O4 Na1 2.774(8) 1_545 ?
O21 C4 1.302(10) . ?
O21 Na1 2.900(9) . ?
N7 N8 1.358(7) . ?
N7 C14 1.327(8) . ?
O18 C2 1.278(9) . ?
N3 N4 1.367(8) . ?
N3 C8 1.355(8) . ?
N2 N1 1.376(7) . ?
N2 C5 1.330(8) . ?
N1 C7 1.334(8) . ?
N8 C16 1.343(8) . ?
N4 C10 1.350(8) . ?
N10 N9 1.381(9) . ?
N10 C19 1.336(9) . ?
N6 H6 0.8800 . ?
N6 N5 1.361(8) . ?
N6 C13 1.313(9) . ?
N11 N12 1.343(8) . ?
N11 C22 1.321(9) . ?
N9 C17 1.331(9) . ?
N5 C11 1.319(9) . ?
O19 C2 1.227(9) . ?
O22 C4 1.219(10) . ?
N12 H12 0.8800 . ?
N12 C20 1.353(12) . ?
C7 H7 0.9500 . ?
C7 C6 1.389(9) . ?
C15 H15 0.9500 . ?
C15 C14 1.381(9) . ?
C15 C16 1.386(10) . ?
C6 H6A 0.9500 . ?
C6 C5 1.373(11) . ?
C14 H14 0.9500 . ?
C16 H16A 0.9500 . ?
C8 H8 0.9500 . ?
C8 C9 1.382(10) . ?
C13 H13 0.9500 . ?
C13 C12 1.376(12) . ?
C5 H5 0.9500 . ?
C11 H11 0.9500 . ?
C11 C12 1.402(10) . ?
C9 H9 0.9500 . ?
C9 C10 1.379(10) . ?
C10 H10 0.9500 . ?
C3 H3A 0.9900 . ?
C3 H3B 0.9900 . ?
C3 C4 1.477(11) . ?
C2 C1 1.490(12) . ?
C12 H12A 0.9500 . ?
C1 H1A 0.9900 . ?
C1 H1B 0.9900 . ?
C17 H17 0.9500 . ?
C17 C18 1.384(12) . ?
C22 H22 0.9500 . ?
C22 C21 1.401(14) . ?
C18 H18 0.9500 . ?
C18 C19 1.381(12) . ?
C19 H19 0.9500 . ?
C21 H21 0.9500 . ?
C21 C20 1.354(16) . ?
C20 H20 0.9500 . ?
Na1 O1W 2.661(11) . ?

loop_
_geom_torsion_atom_site_label_1
_geom_torsion_atom_site_label_2
_geom_torsion_atom_site_label_3
_geom_torsion_atom_site_label_4
_geom_torsion
_geom_torsion_site_symmetry_1
_geom_torsion_site_symmetry_2
_geom_torsion_site_symmetry_3
_geom_torsion_site_symmetry_4
_geom_torsion_publ_flag
Mo1 N7 N8 Mo3 -15.1(6) 7_556 . . . ?
Mo1 N7 N8 C16 -179.3(4) 7_556 . . . ?
Mo1 N7 C14 C15 178.8(4) 7_556 . . . ?
Mo1 N1 C7 C6 -156.5(5) . . . . ?
Mo2 N3 N4 Mo8 7.6(6) . . . . ?
Mo2 N3 N4 C10 175.1(4) . . . . ?
Mo2 N3 C8 C9 -174.5(5) . . . . ?
Mo2 N5 C11 C12 -167.8(4) . . . . ?
Mo3 N8 C16 C15 -161.4(4) . . . . ?
Mo6 O20 C3 C4 166.4(6) . . . . ?
Mo6 N2 N1 Mo1 -39.2(6) . . . . ?
Mo6 N2 N1 C7 163.4(4) . . . . ?
Mo6 N2 C5 C6 -160.2(5) . . . . ?
Mo7 N10 N9 Mo4 -25.4(7) . . . . ?
Mo7 N10 N9 C17 164.3(5) . . . . ?
Mo7 N10 C19 C18 -162.6(6) . . . . ?
Mo5 O17 C1 C2 164.0(5) . . . . ?
Mo5 N11 N12 C20 179.8(6) . . . . ?
Mo5 N11 C22 C21 179.5(7) . . . . ?
Mo8 O20 C3 C4 3.8(8) . . . . ?
Mo8 O21 C4 O22 -174.3(8) . . . . ?
Mo8 O21 C4 C3 8.7(11) . . . . ?
Mo8 N4 C10 C9 166.5(5) . . . . ?
Mo4 O17 C1 C2 -17.2(8) . . . . ?
Mo4 O18 C2 O19 179.4(7) . . . . ?
Mo4 O18 C2 C1 0.7(10) . . . . ?
Mo4 N9 C17 C18 -168.3(6) . . . . ?
O20 C3 C4 O21 -7.9(11) . . . . ?
O20 C3 C4 O22 175.1(9) . . . . ?
N7 N8 C16 C15 1.5(7) . . . . ?
O18 C2 C1 O17 11.2(10) . . . . ?
N3 N4 C10 C9 0.5(8) . . . . ?
N3 C8 C9 C10 -0.7(8) . . . . ?
N2 N1 C7 C6 -2.5(7) . . . . ?
N1 N2 C5 C6 -0.9(8) . . . . ?
N1 C7 C6 C5 1.9(8) . . . . ?
N8 N7 C14 C15 1.7(7) . . . . ?
N4 N3 C8 C9 1.0(7) . . . . ?
N10 N9 C17 C18 0.6(9) . . . . ?
N6 N5 C11 C12 -0.5(7) . . . . ?
N6 C13 C12 C11 0.4(8) . . . . ?
N11 N12 C20 C21 -0.1(12) . . . . ?
N11 C22 C21 C20 2.8(13) . . . . ?
N9 N10 C19 C18 -1.4(9) . . . . ?
N9 C17 C18 C19 -1.4(10) . . . . ?
N5 N6 C13 C12 -0.8(8) . . . . ?
N5 C11 C12 C13 0.1(8) . . . . ?
O19 C2 C1 O17 -167.6(8) . . . . ?
N12 N11 C22 C21 -2.8(10) . . . . ?
C7 C6 C5 N2 -0.6(8) . . . . ?
C14 N7 N8 Mo3 162.2(4) . . . . ?
C14 N7 N8 C16 -2.0(7) . . . . ?
C14 C15 C16 N8 -0.4(8) . . . . ?
C16 C15 C14 N7 -0.8(7) . . . . ?
C8 N3 N4 Mo8 -168.3(4) . . . . ?
C8 N3 N4 C10 -0.9(7) . . . . ?
C8 C9 C10 N4 0.1(8) . . . . ?
C13 N6 N5 Mo2 168.8(4) . . . . ?
C13 N6 N5 C11 0.8(7) . . . . ?
C5 N2 N1 Mo1 159.5(4) . . . . ?
C5 N2 N1 C7 2.1(7) . . . . ?
C17 C18 C19 N10 1.7(10) . . . . ?
C22 N11 N12 C20 1.9(9) . . . . ?
C22 C21 C20 N12 -1.6(13) . . . . ?
C19 N10 N9 Mo4 170.8(5) . . . . ?
C19 N10 N9 C17 0.5(8) . . . . ?
Na1 O21 C4 O22 -34.3(12) . . . . ?
Na1 O21 C4 C3 148.7(7) . . . . ?

loop_
_platon_squeeze_void_nr
_platon_squeeze_void_average_x
_platon_squeeze_void_average_y
_platon_squeeze_void_average_z
_platon_squeeze_void_volume
_platon_squeeze_void_count_electrons
_platon_squeeze_void_content
1 0.000 -0.006 0.008 1342 521 '52 H2O'
2 0.500 0.003 0.485 1342 521 '52 H2O'
